data_7204886
loop_
_publ_author_name
'Suksangpanya, Unchulee'
'Blake, Alexander J.'
'Cade, Emma L.'
'Hubberstey, Peter'
'Parker, David J.'
'Wilson, Claire'

_publ_section_title
;
 Hydrogen-bonded supramolecular architectures in
 (N-(methylpyridin-2-yl)-amidino-O-alkylurea)copper(ii) halides
;
_journal_issue 28
_journal_name_full CrystEngComm
_journal_page_first 159
_journal_paper_doi 10.1039/b405875e
_journal_volume 6
_journal_year 2004
_chemical_formula_sum 'C9 H13 Cl2 Cu N5 O'
_chemical_formula_weight 341.68
_chemical_name_systematic
;
?
;
_space_group_IT_number 14
_symmetry_cell_setting monoclinic
_symmetry_space_group_name_Hall '-P 2yn'
_symmetry_space_group_name_H-M 'P 1 21/n 1'
_atom_sites_solution_hydrogens geom
_atom_sites_solution_primary direct
_atom_sites_solution_secondary 'difference Fourier'
_audit_creation_method SHELXL-97
_cell_angle_alpha 90.00
_cell_angle_beta 109.089(1)
_cell_angle_gamma 90.00
_cell_formula_units_Z 4
_cell_length_a 11.4766(11)
_cell_length_b 8.7847(8)
_cell_length_c 13.5378(12)
_cell_measurement_reflns_used 4002
_cell_measurement_temperature 150(2)
_cell_measurement_theta_max 28.79
_cell_measurement_theta_min 2.81
_cell_volume 1289.8(2)
_computing_cell_refinement 'Bruker SAINT version 6.02a (Bruker, 2000)'
_computing_data_collection 'Bruker SMART version 5.624 (Bruker, 2001)'
_computing_data_reduction 'Bruker SAINT; Bruker SHELXTL (Bruker, 1997)'
_computing_molecular_graphics 'CAMERON (Watkin et al., 1996)'
_computing_publication_material 'SHELXL-97; PLATON (Spek, 2001)'
_computing_structure_refinement 'SHELXL-97 (Sheldrick, 1997)'
_computing_structure_solution 'SHELXS-97 (Sheldrick, 1990)'
_diffrn_ambient_temperature 150(2)
_diffrn_measured_fraction_theta_full 0.983
_diffrn_measured_fraction_theta_max 0.898
_diffrn_measurement_device_type 'Bruker SMART CCD area detector'
_diffrn_measurement_method omega
_diffrn_radiation_monochromator graphite
_diffrn_radiation_source 'fine-focus sealed tube'
_diffrn_radiation_type MoK\a
_diffrn_radiation_wavelength 0.71073
_diffrn_reflns_av_R_equivalents 0.034
_diffrn_reflns_av_sigmaI/netI 0.0304
_diffrn_reflns_limit_h_max 15
_diffrn_reflns_limit_h_min -14
_diffrn_reflns_limit_k_max 10
_diffrn_reflns_limit_k_min -11
_diffrn_reflns_limit_l_max 17
_diffrn_reflns_limit_l_min -18
_diffrn_reflns_number 9284
_diffrn_reflns_theta_full 27.50
_diffrn_reflns_theta_max 28.89
_diffrn_reflns_theta_min 2.03
_diffrn_standards_decay_% 0
_exptl_absorpt_coefficient_mu 2.102
_exptl_absorpt_correction_T_max 0.862
_exptl_absorpt_correction_T_min 0.672
_exptl_absorpt_correction_type multi-scan
_exptl_crystal_colour Blue
_exptl_crystal_density_diffrn 1.760
_exptl_crystal_density_method 'not measured'
_exptl_crystal_description 'Irregular plate'
_exptl_crystal_F_000 692
_exptl_crystal_size_max 0.32
_exptl_crystal_size_mid 0.13
_exptl_crystal_size_min 0.05
_refine_diff_density_max 1.090
_refine_diff_density_min -0.891
_refine_diff_density_rms 0.147
_refine_ls_extinction_method none
_refine_ls_goodness_of_fit_ref 1.000
_refine_ls_hydrogen_treatment 'riding on parent atom'
_refine_ls_matrix_type full
_refine_ls_number_parameters 163
_refine_ls_number_reflns 3044
_refine_ls_number_restraints 0
_refine_ls_restrained_S_all 1.000
_refine_ls_R_factor_all 0.0512
_refine_ls_R_factor_gt 0.0389
_refine_ls_shift/su_max 0.000
_refine_ls_shift/su_mean 0.000
_refine_ls_structure_factor_coef Fsqd
_refine_ls_weighting_details 'calc w=1/[\s^2^(Fo^2^)+(0.0684P)^2^] where P=(Fo^2^+2Fc^2^)/3'
_refine_ls_weighting_scheme calc
_refine_ls_wR_factor_gt 0.0969
_refine_ls_wR_factor_ref 0.1021
_reflns_number_gt 2425
_reflns_number_total 3237
_reflns_threshold_expression >2sigma(I)
_cod_data_source_file b405875e.txt
_cod_data_source_block CUCLN3
_cod_depositor_comments
;
The following automatic conversions were performed:
'_symmetry_cell_setting' value 'Monoclinic' changed to 'monoclinic'
according to '/home/adriana/struct/CIF-dictionaries/cif_core.dic'
dictionary named 'cif_core.dic' version 2.4.1 from
2010-06-29.

'_exptl_absorpt_correction_type' value 'Multi-scan' changed
to 'multi-scan' according to
'/home/adriana/struct/CIF-dictionaries/cif_core.dic' dictionary named
'cif_core.dic' version 2.4.1 from 2010-06-29.

Automatic conversion script
Id: cif_fix_enum 1555 2011-01-17 13:19:09Z saulius 

The following automatic conversions were performed:

'_atom_sites_solution_hydrogens' value 'placed geometrically' was
changed to 'geom'.

Automatic conversion script
Id: cif_fix_values 6452 2018-10-05 10:23:21Z andrius 
;
_cod_original_cell_volume 1289.8(4)
_cod_original_sg_symbol_H-M P2(1)/n
_cod_database_code 7204886

loop_
_symmetry_equiv_pos_as_xyz
'x, y, z'
'-x+1/2, y+1/2, -z+1/2'
'-x, -y, -z'
'x-1/2, -y-1/2, z-1/2'

loop_
_atom_site_label
_atom_site_type_symbol
_atom_site_fract_x
_atom_site_fract_y
_atom_site_fract_z
_atom_site_U_iso_or_equiv
_atom_site_adp_type
_atom_site_occupancy
_atom_site_symmetry_multiplicity
_atom_site_calc_flag
_atom_site_refinement_flags
_atom_site_disorder_assembly
_atom_site_disorder_group
Cu Cu 0.75631(3) 0.19190(4) 0.04863(2) 0.01896(12) Uani 1 1 d . . .
C100 C 0.9974(3) 0.2914(3) 0.1821(2) 0.0233(6) Uani 1 1 d . . .
H10A H 1.0542 0.3278 0.1458 0.028 Uiso 1 1 calc R . .
H10B H 1.0469 0.2647 0.2547 0.028 Uiso 1 1 calc R . .
N101 N 0.9314(2) 0.1575(3) 0.12894(17) 0.0190(5) Uani 1 1 d . . .
C102 C 0.9965(2) 0.0366(3) 0.13188(19) 0.0176(5) Uani 1 1 d . . .
N103 N 0.9450(2) -0.0956(3) 0.07884(17) 0.0197(5) Uani 1 1 d . . .
H103 H 0.9963 -0.1715 0.0824 0.024 Uiso 1 1 calc R . .
C104 C 0.8244(2) -0.1219(3) 0.02187(19) 0.0184(5) Uani 1 1 d . . .
N105 N 0.7386(2) -0.0228(3) 0.00827(18) 0.0216(5) Uani 1 1 d . . .
H105 H 0.6629 -0.0551 -0.0229 0.026 Uiso 1 1 calc R . .
N121 N 1.1184(2) 0.0239(3) 0.18240(17) 0.0225(5) Uani 1 1 d . . .
H12A H 1.1601 0.1020 0.2171 0.027 Uiso 1 1 calc R . .
H12B H 1.1563 -0.0627 0.1807 0.027 Uiso 1 1 calc R . .
O141 O 0.81383(18) -0.2641(2) -0.01341(14) 0.0218(4) Uani 1 1 d . . .
C142 C 0.6964(3) -0.3111(3) -0.0871(2) 0.0239(6) Uani 1 1 d . . .
H14A H 0.7015 -0.4176 -0.1067 0.036 Uiso 1 1 calc R . .
H14B H 0.6764 -0.2469 -0.1497 0.036 Uiso 1 1 calc R . .
H14C H 0.6319 -0.3004 -0.0548 0.036 Uiso 1 1 calc R . .
N201 N 0.7885(2) 0.3916(2) 0.12575(16) 0.0187(5) Uani 1 1 d . . .
C211 C 0.9076(2) 0.4150(3) 0.18300(19) 0.0194(5) Uani 1 1 d . . .
C212 C 0.9465(3) 0.5461(3) 0.2419(2) 0.0237(6) Uani 1 1 d . . .
H212 H 1.0311 0.5599 0.2812 0.028 Uiso 1 1 calc R . .
C213 C 0.8609(3) 0.6561(3) 0.2425(2) 0.0262(6) Uani 1 1 d . . .
H213 H 0.8856 0.7467 0.2821 0.031 Uiso 1 1 calc R . .
C214 C 0.7379(3) 0.6322(3) 0.1841(2) 0.0251(6) Uani 1 1 d . . .
H214 H 0.6771 0.7060 0.1835 0.030 Uiso 1 1 calc R . .
C215 C 0.7055(2) 0.4998(3) 0.1270(2) 0.0214(5) Uani 1 1 d . . .
H215 H 0.6213 0.4841 0.0870 0.026 Uiso 1 1 calc R . .
Cl1 Cl 0.55022(6) 0.22689(8) -0.02699(5) 0.02728(18) Uani 1 1 d . . .
Cl2 Cl 0.82047(6) 0.31071(8) -0.12209(5) 0.02409(16) Uani 1 1 d . . .

loop_
_atom_site_aniso_label
_atom_site_aniso_U_11
_atom_site_aniso_U_22
_atom_site_aniso_U_33
_atom_site_aniso_U_23
_atom_site_aniso_U_13
_atom_site_aniso_U_12
Cu 0.01746(19) 0.02030(19) 0.01853(18) -0.00326(12) 0.00507(13) 0.00307(12)
C100 0.0213(14) 0.0263(15) 0.0225(13) -0.0049(11) 0.0076(11) 0.0014(11)
N101 0.0184(11) 0.0216(11) 0.0171(10) -0.0022(9) 0.0058(9) 0.0016(9)
C102 0.0209(13) 0.0218(13) 0.0118(11) 0.0013(9) 0.0077(10) 0.0007(10)
N103 0.0194(11) 0.0188(11) 0.0212(11) -0.0006(9) 0.0072(9) 0.0048(9)
C104 0.0227(13) 0.0209(13) 0.0133(11) 0.0016(9) 0.0083(10) 0.0002(10)
N105 0.0178(11) 0.0237(12) 0.0224(11) -0.0051(9) 0.0051(9) 0.0002(9)
N121 0.0217(12) 0.0207(12) 0.0231(11) -0.0044(9) 0.0046(9) 0.0045(9)
O141 0.0225(10) 0.0195(9) 0.0224(9) -0.0021(7) 0.0060(8) 0.0046(8)
C142 0.0249(14) 0.0224(14) 0.0241(14) -0.0058(11) 0.0074(11) -0.0007(11)
N201 0.0239(11) 0.0200(11) 0.0148(10) -0.0002(8) 0.0099(9) 0.0015(9)
C211 0.0243(14) 0.0211(13) 0.0150(12) 0.0003(10) 0.0094(10) 0.0030(11)
C212 0.0242(14) 0.0235(14) 0.0229(13) -0.0046(11) 0.0068(11) -0.0010(11)
C213 0.0337(16) 0.0242(14) 0.0229(14) -0.0056(11) 0.0123(12) 0.0010(12)
C214 0.0321(16) 0.0222(14) 0.0238(14) -0.0011(11) 0.0128(12) 0.0047(12)
C215 0.0210(13) 0.0249(14) 0.0199(12) 0.0007(10) 0.0088(11) 0.0026(11)
Cl1 0.0190(3) 0.0325(4) 0.0284(4) -0.0053(3) 0.0051(3) 0.0054(3)
Cl2 0.0262(3) 0.0245(3) 0.0219(3) 0.0014(2) 0.0083(3) 0.0084(3)

loop_
_atom_type_symbol
_atom_type_description
_atom_type_scat_dispersion_real
_atom_type_scat_dispersion_imag
_atom_type_scat_source
C C 0.0033 0.0016 'International Tables Vol C Tables 4.2.6.8 and 6.1.1.4'
H H 0.0000 0.0000 'International Tables Vol C Tables 4.2.6.8 and 6.1.1.4'
N N 0.0061 0.0033 'International Tables Vol C Tables 4.2.6.8 and 6.1.1.4'
O O 0.0106 0.0060 'International Tables Vol C Tables 4.2.6.8 and 6.1.1.4'
Cl Cl 0.1484 0.1585 'International Tables Vol C Tables 4.2.6.8 and 6.1.1.4'
Cu Cu 0.3201 1.2651 'International Tables Vol C Tables 4.2.6.8 and 6.1.1.4'

loop_
_geom_angle_atom_site_label_1
_geom_angle_atom_site_label_2
_geom_angle_atom_site_label_3
_geom_angle
_geom_angle_site_symmetry_1
_geom_angle_site_symmetry_3
_geom_angle_publ_flag
N105 Cu N101 90.01(9) . . y
N105 Cu N201 165.97(9) . . y
N101 Cu N201 82.34(9) . . y
N105 Cu Cl1 90.39(7) . . y
N101 Cu Cl1 173.60(7) . . y
N201 Cu Cl1 95.92(7) . . y
N101 C100 C211 110.0(2) . . ?
N101 C100 H10A 109.7 . . ?
C211 C100 H10A 109.7 . . ?
N101 C100 H10B 109.7 . . ?
C211 C100 H10B 109.7 . . ?
H10A C100 H10B 108.2 . . ?
C102 N101 C100 116.5(2) . . ?
C102 N101 Cu 128.23(19) . . ?
C100 N101 Cu 114.86(17) . . ?
N101 C102 N121 125.4(2) . . ?
N101 C102 N103 121.7(2) . . ?
N121 C102 N103 112.9(2) . . ?
C104 N103 C102 127.9(2) . . ?
C104 N103 H103 116.1 . . ?
C102 N103 H103 116.1 . . ?
N105 C104 O141 127.7(2) . . ?
N105 C104 N103 123.7(2) . . ?
O141 C104 N103 108.6(2) . . ?
C104 N105 Cu 127.63(19) . . ?
C104 N105 H105 116.2 . . ?
Cu N105 H105 116.2 . . ?
C102 N121 H12A 120.0 . . ?
C102 N121 H12B 120.0 . . ?
H12A N121 H12B 120.0 . . ?
C104 O141 C142 118.0(2) . . ?
O141 C142 H14A 109.5 . . ?
O141 C142 H14B 109.5 . . ?
H14A C142 H14B 109.5 . . ?
O141 C142 H14C 109.5 . . ?
H14A C142 H14C 109.5 . . ?
H14B C142 H14C 109.5 . . ?
C211 N201 C215 118.2(2) . . ?
C211 N201 Cu 114.23(17) . . ?
C215 N201 Cu 127.56(18) . . ?
N201 C211 C212 122.1(2) . . ?
N201 C211 C100 117.1(2) . . ?
C212 C211 C100 120.8(2) . . ?
C213 C212 C211 119.2(3) . . ?
C213 C212 H212 120.4 . . ?
C211 C212 H212 120.4 . . ?
C212 C213 C214 118.9(3) . . ?
C212 C213 H213 120.5 . . ?
C214 C213 H213 120.5 . . ?
C215 C214 C213 118.9(3) . . ?
C215 C214 H214 120.5 . . ?
C213 C214 H214 120.5 . . ?
N201 C215 C214 122.6(2) . . ?
N201 C215 H215 118.7 . . ?
C214 C215 H215 118.7 . . ?

loop_
_geom_bond_atom_site_label_1
_geom_bond_atom_site_label_2
_geom_bond_distance
_geom_bond_site_symmetry_2
_geom_bond_publ_flag
Cu N105 1.955(2) . y
Cu N101 1.970(2) . y
Cu N201 2.013(2) . y
Cu Cl1 2.2701(8) . y
C100 N101 1.456(3) . ?
C100 C211 1.500(4) . ?
C100 H10A 0.9900 . ?
C100 H10B 0.9900 . ?
N101 C102 1.291(3) . ?
C102 N121 1.346(3) . ?
C102 N103 1.392(3) . ?
N103 C104 1.366(3) . ?
N103 H103 0.8800 . ?
C104 N105 1.282(3) . ?
C104 O141 1.329(3) . ?
N105 H105 0.8800 . ?
N121 H12A 0.8800 . ?
N121 H12B 0.8800 . ?
O141 C142 1.450(3) . ?
C142 H14A 0.9800 . ?
C142 H14B 0.9800 . ?
C142 H14C 0.9800 . ?
N201 C211 1.348(3) . ?
N201 C215 1.350(3) . ?
C211 C212 1.388(4) . ?
C212 C213 1.380(4) . ?
C212 H212 0.9500 . ?
C213 C214 1.390(4) . ?
C213 H213 0.9500 . ?
C214 C215 1.379(4) . ?
C214 H214 0.9500 . ?
C215 H215 0.9500 . ?
